data_4069552
loop_
_publ_author_name
'Baratta, Walter'
'Ballico, Maurizio'
'Del Zotto, Alessandro'
'Herdtweck, Eberhardt'
'Magnolia, Santo'
'Peloso, Riccardo'
'Siega, Katia'
'Toniutti, Micaela'
'Zangrando, Ennio'
'Rigo, Pierluigi'

_publ_section_title
;
 Pincer CNN Ruthenium(II) Complexes with Oxygen-Containing Ligands (O2CR,
 OAr, OR, OSiR3, O3SCF3): Synthesis, Structure, and Catalytic Activity in
 Fast Transfer Hydrogenation
;
_journal_issue 15
_journal_name_full Organometallics
_journal_page_first 4421
_journal_paper_doi 10.1021/om900274r
_journal_volume 28
_journal_year 2009
_chemical_formula_moiety 'C42 H42 N2 O2 P2 Ru'
_chemical_formula_sum 'C42 H42 N2 O2 P2 Ru'
_chemical_formula_weight 769.79
_chemical_name_systematic ?
_space_group_IT_number 14
_symmetry_cell_setting monoclinic
_symmetry_Int_Tables_number 14
_symmetry_space_group_name_Hall '-P 2yn'
_symmetry_space_group_name_H-M 'P 1 21/n 1'
_atom_sites_solution_hydrogens geom
_atom_sites_solution_primary direct
_atom_sites_solution_secondary difmap
_cell_angle_alpha 90
_cell_angle_beta 94.279(5)
_cell_angle_gamma 90
_cell_formula_units_Z 4
_cell_length_a 11.2659(5)
_cell_length_b 11.5008(14)
_cell_length_c 27.682(2)
_cell_measurement_reflns_used 17610
_cell_measurement_temperature 153(1)
_cell_measurement_theta_max 25.36
_cell_measurement_theta_min 2.83
_cell_volume 3576.7(5)
_computing_cell_refinement 'CrysAlis (Oxford, 2005)'
_computing_data_collection 'CrysAlis (Oxford, 2005)'
_computing_data_reduction 'CrysAlis (Oxford, 2005)'
_computing_molecular_graphics 'PLATON (Spek, 2007)'
_computing_publication_material 'PLATON (Spek, 2007)'
_computing_structure_refinement 'SHELXL-97 (Sheldrick, 1998)'
_computing_structure_solution 'SIR92 (Altomare, 1994)'
_diffrn_ambient_temperature 153(1)
_diffrn_detector 'CCD plate'
_diffrn_detector_area_resol_mean 16.0
_diffrn_measured_fraction_theta_full 0.997
_diffrn_measured_fraction_theta_max 0.997
_diffrn_measurement_device '\k-geometry diffractometer'
_diffrn_measurement_device_type 'Xcalibur \k-CCD diffractometer'
_diffrn_measurement_method 'phi- and omega-rotation'
_diffrn_radiation_monochromator graphite
_diffrn_radiation_source 'sealed tube, Enhance (Mo) X-ray Source'
_diffrn_radiation_type 'Mo K\a'
_diffrn_radiation_wavelength 0.71073
_diffrn_reflns_av_R_equivalents 0.0773
_diffrn_reflns_av_sigmaI/netI 0.0621
_diffrn_reflns_limit_h_max 13
_diffrn_reflns_limit_h_min -13
_diffrn_reflns_limit_k_max 13
_diffrn_reflns_limit_k_min -13
_diffrn_reflns_limit_l_max 33
_diffrn_reflns_limit_l_min -33
_diffrn_reflns_number 63721
_diffrn_reflns_theta_full 25.36
_diffrn_reflns_theta_max 25.36
_diffrn_reflns_theta_min 2.83
_diffrn_standards_decay_% 0
_exptl_absorpt_coefficient_mu 0.567
_exptl_absorpt_correction_T_max 0.969
_exptl_absorpt_correction_T_min 0.815
_exptl_absorpt_correction_type multi-scan
_exptl_absorpt_process_details
;
CrysAlis RED, Oxford Diffraction Ltd.,
Version 1.171.29.9 (release 23-03-2006 CrysAlis171 .NET)
(compiled Mar 23 2006,23:39:28)
Empirical absorption correction using spherical harmonics,
 implemented in SCALE3 ABSPACK scaling algorithm.
;
_exptl_crystal_colour orange
_exptl_crystal_density_diffrn 1.430
_exptl_crystal_density_meas ?
_exptl_crystal_density_method none
_exptl_crystal_description needle
_exptl_crystal_F_000 1592
_exptl_crystal_size_max 0.51
_exptl_crystal_size_mid 0.08
_exptl_crystal_size_min 0.05
_refine_diff_density_max 0.693
_refine_diff_density_min -0.639
_refine_diff_density_rms 0.068
_refine_ls_extinction_method none
_refine_ls_goodness_of_fit_ref 0.928
_refine_ls_hydrogen_treatment constr
_refine_ls_matrix_type full
_refine_ls_number_parameters 443
_refine_ls_number_reflns 6553
_refine_ls_number_restraints 0
_refine_ls_restrained_S_all 0.928
_refine_ls_R_factor_all 0.0701
_refine_ls_R_factor_gt 0.0331
_refine_ls_shift/su_max 0.001
_refine_ls_shift/su_mean 0.000
_refine_ls_structure_factor_coef Fsqd
_refine_ls_weighting_details 'calc w=1/[\s^2^(Fo^2^)+(0.0357P)^2^+0.0000P] where P=(Fo^2^+2Fc^2^)/3'
_refine_ls_weighting_scheme calc
_refine_ls_wR_factor_gt 0.0636
_refine_ls_wR_factor_ref 0.0706
_reflns_number_gt 4329
_reflns_number_total 6553
_reflns_threshold_expression I>2\s(I)
_cod_data_source_file om900274r_si_001.cif
_cod_data_source_block BAR4-1063-153
_cod_depositor_comments
;
The following automatic conversions were performed:

'_symmetry_cell_setting' value 'Monoclinic' changed to 'monoclinic'
according to /home/saulius/struct/CIF-dictionaries/cif_core.dic
dictionary named 'cif_core.dic' version 2.4.2 from 2011-04-26.

Automatic conversion script
Id: cif_fix_values 1715 2011-07-08 13:25:40Z adriana 

The following automatic conversions were performed:

'_exptl_crystal_density_meas' value 'none' was changed to '?' - the
value is perceived as not measured.

Automatic conversion script
Id: cif_fix_values 3008 2015-01-20 13:52:24Z robertas 
;
_cod_original_sg_symbol_H-M 'P 21/n'
_cod_database_code 4069552

loop_
_symmetry_equiv_pos_site_id
_symmetry_equiv_pos_as_xyz
1 x,y,z
2 1/2-x,1/2+y,1/2-z
3 -x,-y,-z
4 1/2+x,1/2-y,1/2+z

loop_
_atom_site_aniso_label
_atom_site_aniso_U_11
_atom_site_aniso_U_22
_atom_site_aniso_U_33
_atom_site_aniso_U_23
_atom_site_aniso_U_13
_atom_site_aniso_U_12
Ru 0.0254(1) 0.0304(1) 0.0208(1) 0.0018(1) 0.0008(1) 0.0043(1)
P1 0.0257(4) 0.0301(4) 0.0251(4) 0.0018(4) 0.0017(3) 0.0033(4)
P2 0.0293(4) 0.0300(5) 0.0222(4) 0.0024(4) 0.0020(3) 0.0057(4)
O1 0.0263(12) 0.0549(15) 0.0210(11) 0.0045(10) 0.0040(9) 0.0080(11)
O2 0.0444(14) 0.0365(13) 0.0375(13) -0.0089(11) 0.0074(11) 0.0014(11)
N1 0.0249(14) 0.0337(15) 0.0241(13) -0.0010(11) 0.0042(11) 0.0059(12)
N2 0.0282(14) 0.0373(16) 0.0234(13) 0.0001(12) 0.0030(11) 0.0031(12)
C1 0.0290(17) 0.045(2) 0.0195(15) -0.0038(15) 0.0006(13) 0.0149(16)
C2 0.0298(18) 0.057(2) 0.0301(17) -0.0040(17) -0.0033(14) 0.0108(18)
C3 0.0248(18) 0.072(3) 0.036(2) -0.0127(19) 0.0012(15) 0.0019(18)
C4 0.0332(18) 0.045(2) 0.0341(18) -0.0062(16) 0.0043(15) -0.0054(16)
C5 0.0302(18) 0.044(2) 0.0236(17) -0.0044(15) 0.0047(14) 0.0012(16)
C6 0.0377(18) 0.0363(19) 0.0303(17) 0.0008(16) 0.0048(14) -0.0044(16)
C7 0.0347(18) 0.0333(19) 0.0219(16) -0.0041(14) 0.0047(13) 0.0079(15)
C8 0.0406(19) 0.0333(18) 0.0246(16) 0.0003(14) 0.0042(14) 0.0096(15)
C9 0.059(2) 0.0348(19) 0.0224(17) 0.0014(14) 0.0104(16) 0.0099(17)
C10 0.064(3) 0.039(2) 0.0252(17) 0.0034(15) 0.0002(17) 0.0229(18)
C11 0.043(2) 0.043(2) 0.0276(18) -0.0058(16) -0.0017(15) 0.0159(17)
C12 0.0362(18) 0.0341(19) 0.0190(15) 0.0012(14) 0.0006(13) 0.0163(15)
C13 0.090(3) 0.036(2) 0.040(2) 0.0109(17) 0.013(2) 0.012(2)
C14 0.060(2) 0.033(2) 0.0238(18) -0.0026(15) 0.0033(17) 0.0052(18)
C15 0.0276(17) 0.0348(19) 0.0256(16) -0.0016(14) 0.0075(13) -0.0038(15)
C16 0.0288(18) 0.045(2) 0.0374(19) -0.0012(17) 0.0057(15) -0.0010(16)
C17 0.0357(19) 0.045(2) 0.0375(19) -0.0068(17) 0.0075(15) -0.0108(17)
C18 0.043(2) 0.036(2) 0.045(2) -0.0083(17) 0.0135(17) -0.0109(17)
C19 0.048(2) 0.0310(19) 0.039(2) 0.0030(16) 0.0141(16) 0.0014(16)
C20 0.0344(17) 0.0330(18) 0.0276(16) -0.0008(15) 0.0099(13) 0.0032(16)
C21 0.0287(17) 0.0313(19) 0.0259(16) 0.0002(13) -0.0030(13) -0.0020(14)
C22 0.0378(19) 0.039(2) 0.0274(17) -0.0021(15) -0.0017(14) 0.0001(16)
C23 0.045(2) 0.053(2) 0.0255(18) 0.0003(17) 0.0005(15) -0.0091(19)
C24 0.058(2) 0.062(3) 0.0269(18) 0.0127(18) -0.0101(18) -0.011(2)
C25 0.042(2) 0.054(2) 0.046(2) 0.0164(19) -0.0156(18) -0.0021(19)
C26 0.0338(19) 0.043(2) 0.039(2) 0.0076(16) -0.0032(15) 0.0023(16)
C27 0.0290(17) 0.0342(19) 0.0338(18) 0.0001(14) 0.0019(14) 0.0027(14)
C28 0.0341(19) 0.039(2) 0.0359(18) -0.0001(15) 0.0083(14) -0.0003(16)
C29 0.0357(18) 0.040(2) 0.0318(17) 0.0012(15) 0.0103(14) -0.0003(15)
C30 0.0386(18) 0.0334(18) 0.0241(15) 0.0031(15) 0.0081(13) 0.0073(16)
C31 0.0255(16) 0.0299(16) 0.0313(16) 0.0012(15) 0.0036(13) 0.0022(15)
C32 0.042(2) 0.040(2) 0.0289(17) 0.0054(15) 0.0079(15) 0.0114(17)
C33 0.049(2) 0.046(2) 0.044(2) 0.0007(18) 0.0129(17) 0.0187(18)
C34 0.047(2) 0.037(2) 0.056(2) 0.0105(18) 0.0069(18) 0.0156(18)
C35 0.042(2) 0.038(2) 0.0363(19) 0.0112(16) -0.0008(15) 0.0055(17)
C36 0.0324(18) 0.0328(19) 0.0308(17) 0.0039(14) 0.0026(14) 0.0043(14)
C37 0.0338(18) 0.0369(19) 0.0225(16) -0.0034(14) 0.0014(13) 0.0103(15)
C38 0.043(2) 0.048(2) 0.0282(18) -0.0021(16) -0.0008(15) 0.0135(17)
C39 0.050(2) 0.064(3) 0.032(2) -0.0040(19) -0.0072(17) 0.025(2)
C40 0.036(2) 0.081(3) 0.035(2) -0.017(2) -0.0071(16) 0.015(2)
C41 0.037(2) 0.057(2) 0.045(2) -0.0174(19) 0.0047(17) -0.0026(18)
C42 0.0378(19) 0.049(2) 0.0269(17) -0.0022(16) 0.0052(14) 0.0069(17)

loop_
_atom_site_label
_atom_site_type_symbol
_atom_site_thermal_displace_type
_atom_site_fract_x
_atom_site_fract_y
_atom_site_fract_z
_atom_site_occupancy
_atom_site_U_iso_or_equiv
_atom_site_calc_flag
_atom_site_refinement_flags
Ru Ru Uani 0.31895(2) 0.35892(2) 0.15334(1) 1.000 0.0256(1) . .
P1 P Uani 0.49049(7) 0.41330(7) 0.19716(3) 1.000 0.0270(2) . .
P2 P Uani 0.41345(7) 0.27767(7) 0.09348(3) 1.000 0.0272(3) . .
O1 O Uani 0.22660(17) 0.43923(19) 0.21078(7) 1.000 0.0340(7) . .
O2 O Uani 0.08724(19) 0.53669(18) 0.24472(8) 1.000 0.0393(8) . .
N1 N Uani 0.1557(2) 0.3042(2) 0.12431(8) 1.000 0.0275(8) . .
N2 N Uani 0.2784(2) 0.2083(2) 0.19936(8) 1.000 0.0296(8) . .
C1 C Uani 0.0937(3) 0.3754(3) 0.09305(10) 1.000 0.0312(10) . .
C2 C Uani -0.0179(3) 0.3406(3) 0.07336(11) 1.000 0.0392(11) . .
C3 C Uani -0.0616(3) 0.2338(3) 0.08561(11) 1.000 0.0443(13) . .
C4 C Uani 0.0025(3) 0.1630(3) 0.11769(11) 1.000 0.0373(11) . .
C5 C Uani 0.1121(3) 0.2012(3) 0.13733(10) 1.000 0.0325(11) . .
C6 C Uani 0.1916(3) 0.1321(3) 0.17273(10) 1.000 0.0347(10) . .
C7 C Uani 0.2760(3) 0.4934(3) 0.10606(10) 1.000 0.0298(10) . .
C8 C Uani 0.3355(3) 0.5950(3) 0.09418(10) 1.000 0.0328(10) . .
C9 C Uani 0.2854(3) 0.6845(3) 0.06525(11) 1.000 0.0384(11) . .
C10 C Uani 0.1696(3) 0.6702(3) 0.04545(11) 1.000 0.0429(13) . .
C11 C Uani 0.1077(3) 0.5702(3) 0.05385(11) 1.000 0.0381(11) . .
C12 C Uani 0.1580(3) 0.4826(3) 0.08342(10) 1.000 0.0298(10) . .
C13 C Uani 0.3551(4) 0.7943(3) 0.05780(13) 1.000 0.0549(14) . .
C14 C Uani 0.1420(3) 0.5010(3) 0.20994(11) 1.000 0.0389(11) . .
C15 C Uani 0.5085(3) 0.5611(3) 0.22247(10) 1.000 0.0291(10) . .
C16 C Uani 0.5996(3) 0.5832(3) 0.25835(11) 1.000 0.0369(11) . .
C17 C Uani 0.6152(3) 0.6929(3) 0.27759(12) 1.000 0.0392(11) . .
C18 C Uani 0.5435(3) 0.7826(3) 0.26122(12) 1.000 0.0408(12) . .
C19 C Uani 0.4522(3) 0.7629(3) 0.22594(11) 1.000 0.0388(11) . .
C20 C Uani 0.4330(3) 0.6510(3) 0.20736(10) 1.000 0.0313(10) . .
C21 C Uani 0.5102(3) 0.3333(2) 0.25495(10) 1.000 0.0289(10) . .
C22 C Uani 0.4210(3) 0.3430(3) 0.28730(10) 1.000 0.0349(11) . .
C23 C Uani 0.4312(3) 0.2870(3) 0.33167(11) 1.000 0.0413(11) . .
C24 C Uani 0.5298(3) 0.2211(3) 0.34468(12) 1.000 0.0496(13) . .
C25 C Uani 0.6181(3) 0.2092(3) 0.31353(13) 1.000 0.0483(12) . .
C26 C Uani 0.6079(3) 0.2652(3) 0.26861(12) 1.000 0.0389(11) . .
C27 C Uani 0.6378(3) 0.3938(3) 0.17360(11) 1.000 0.0324(10) . .
C28 C Uani 0.6606(3) 0.4600(3) 0.12715(11) 1.000 0.0361(11) . .
C29 C Uani 0.6432(3) 0.3868(3) 0.08097(11) 1.000 0.0354(11) . .
C30 C Uani 0.5160(3) 0.3666(3) 0.05962(10) 1.000 0.0318(10) . .
C31 C Uani 0.5022(2) 0.1438(3) 0.10425(10) 1.000 0.0288(9) . .
C32 C Uani 0.5471(3) 0.0822(3) 0.06649(11) 1.000 0.0367(11) . .
C33 C Uani 0.6166(3) -0.0130(3) 0.07513(12) 1.000 0.0459(12) . .
C34 C Uani 0.6433(3) -0.0516(3) 0.12197(13) 1.000 0.0465(12) . .
C35 C Uani 0.5979(3) 0.0061(3) 0.15989(12) 1.000 0.0390(11) . .
C36 C Uani 0.5273(3) 0.1039(3) 0.15118(11) 1.000 0.0320(10) . .
C37 C Uani 0.3095(3) 0.2315(3) 0.04288(10) 1.000 0.0311(10) . .
C38 C Uani 0.2777(3) 0.3057(3) 0.00411(11) 1.000 0.0399(11) . .
C39 C Uani 0.1925(3) 0.2741(4) -0.03192(12) 1.000 0.0492(14) . .
C40 C Uani 0.1352(3) 0.1689(4) -0.02963(12) 1.000 0.0512(14) . .
C41 C Uani 0.1643(3) 0.0935(3) 0.00829(12) 1.000 0.0463(12) . .
C42 C Uani 0.2516(3) 0.1252(3) 0.04401(11) 1.000 0.0378(11) . .
H1 H Uiso 0.34710 0.16750 0.20770 1.000 0.0360 calc R
H2 H Uiso 0.24790 0.23410 0.22730 1.000 0.0360 calc R
H21 H Uiso -0.06350 0.39010 0.05170 1.000 0.0470 calc R
H31 H Uiso -0.13700 0.20890 0.07170 1.000 0.0530 calc R
H41 H Uiso -0.02760 0.08920 0.12620 1.000 0.0450 calc R
H61 H Uiso 0.14260 0.09220 0.19590 1.000 0.0420 calc R
H62 H Uiso 0.23420 0.07210 0.15510 1.000 0.0420 calc R
H81 H Uiso 0.41580 0.60380 0.10670 1.000 0.0390 calc R
H101 H Uiso 0.13280 0.73000 0.02590 1.000 0.0510 calc R
H111 H Uiso 0.02930 0.56070 0.03930 1.000 0.0460 calc R
H131 H Uiso 0.31810 0.83720 0.03000 1.000 0.0820 calc R
H132 H Uiso 0.43720 0.77410 0.05160 1.000 0.0820 calc R
H133 H Uiso 0.35540 0.84280 0.08690 1.000 0.0820 calc R
H141 H Uiso 0.11190 0.52660 0.17880 1.000 0.0470 calc R
H161 H Uiso 0.65120 0.52200 0.26960 1.000 0.0440 calc R
H171 H Uiso 0.67630 0.70650 0.30250 1.000 0.0470 calc R
H181 H Uiso 0.55630 0.85850 0.27410 1.000 0.0490 calc R
H191 H Uiso 0.40270 0.82530 0.21440 1.000 0.0460 calc R
H201 H Uiso 0.36790 0.63660 0.18430 1.000 0.0380 calc R
H221 H Uiso 0.35250 0.38870 0.27870 1.000 0.0420 calc R
H231 H Uiso 0.36970 0.29420 0.35320 1.000 0.0500 calc R
H241 H Uiso 0.53700 0.18360 0.37530 1.000 0.0590 calc R
H251 H Uiso 0.68600 0.16300 0.32250 1.000 0.0580 calc R
H261 H Uiso 0.66920 0.25630 0.24710 1.000 0.0470 calc R
H271 H Uiso 0.69900 0.41770 0.19920 1.000 0.0390 calc R
H272 H Uiso 0.64930 0.30980 0.16760 1.000 0.0390 calc R
H281 H Uiso 0.60630 0.52770 0.12410 1.000 0.0430 calc R
H282 H Uiso 0.74320 0.49010 0.13000 1.000 0.0430 calc R
H291 H Uiso 0.68800 0.42440 0.05580 1.000 0.0420 calc R
H292 H Uiso 0.68010 0.30980 0.08780 1.000 0.0420 calc R
H301 H Uiso 0.52080 0.33010 0.02740 1.000 0.0380 calc R
H302 H Uiso 0.47860 0.44380 0.05410 1.000 0.0380 calc R
H321 H Uiso 0.52880 0.10720 0.03410 1.000 0.0440 calc R
H331 H Uiso 0.64710 -0.05340 0.04880 1.000 0.0550 calc R
H341 H Uiso 0.69270 -0.11780 0.12790 1.000 0.0560 calc R
H351 H Uiso 0.61480 -0.02080 0.19210 1.000 0.0470 calc R
H361 H Uiso 0.49620 0.14380 0.17750 1.000 0.0380 calc R
H381 H Uiso 0.31550 0.37920 0.00250 1.000 0.0480 calc R
H391 H Uiso 0.17330 0.32520 -0.05830 1.000 0.0590 calc R
H401 H Uiso 0.07550 0.14800 -0.05420 1.000 0.0610 calc R
H411 H Uiso 0.12500 0.02070 0.00990 1.000 0.0560 calc R
H421 H Uiso 0.27210 0.07280 0.06980 1.000 0.0450 calc R

loop_
_atom_type_symbol
_atom_type_description
_atom_type_scat_dispersion_real
_atom_type_scat_dispersion_imag
_atom_type_scat_source
Ru Ru -1.2594 0.8363 'International Tables Vol C Tables 4.2.6.8 and 6.1.1.4'
P P 0.1023 0.0942 'International Tables Vol C Tables 4.2.6.8 and 6.1.1.4'
O O 0.0106 0.0060 'International Tables Vol C Tables 4.2.6.8 and 6.1.1.4'
N N 0.0061 0.0033 'International Tables Vol C Tables 4.2.6.8 and 6.1.1.4'
H H 0.0000 0.0000 'International Tables Vol C Tables 4.2.6.8 and 6.1.1.4'
C C 0.0033 0.0016 'International Tables Vol C Tables 4.2.6.8 and 6.1.1.4'

loop_
_geom_angle_atom_site_label_1
_geom_angle_atom_site_label_2
_geom_angle_atom_site_label_3
_geom_angle
_geom_angle_publ_flag
P1 Ru P2 94.41(3) yes
P1 Ru O1 85.84(6) yes
P1 Ru N1 171.11(7) yes
P1 Ru N2 96.37(6) yes
P1 Ru C7 106.28(10) yes
P2 Ru O1 179.34(6) yes
P2 Ru N1 92.52(7) yes
P2 Ru N2 103.22(6) yes
P2 Ru C7 86.86(9) yes
O1 Ru N1 87.29(8) yes
O1 Ru N2 77.35(8) yes
O1 Ru C7 92.48(10) yes
N1 Ru N2 76.60(9) yes
N1 Ru C7 79.64(11) yes
N2 Ru C7 154.49(11) yes
Ru P1 C15 121.16(11) yes
Ru P1 C21 111.43(10) yes
Ru P1 C27 121.75(11) yes
C15 P1 C21 97.33(12) yes
C15 P1 C27 99.81(15) yes
C21 P1 C27 101.13(15) yes
Ru P2 C30 119.58(11) yes
Ru P2 C31 120.64(9) yes
Ru P2 C37 111.95(11) yes
C30 P2 C31 101.05(14) yes
C30 P2 C37 99.22(14) yes
C31 P2 C37 100.88(14) yes
Ru O1 C14 131.9(2) yes
Ru N1 C1 118.2(2) yes
Ru N1 C5 120.09(19) yes
C1 N1 C5 121.7(3) yes
Ru N2 C6 109.60(17) yes
H1 N2 H2 108.00 no
C6 N2 H2 110.00 no
C6 N2 H1 110.00 no
Ru N2 H1 110.00 no
Ru N2 H2 110.00 no
C2 C1 C12 128.0(3) no
N1 C1 C2 119.1(3) yes
N1 C1 C12 112.9(3) yes
C1 C2 C3 119.3(3) no
C2 C3 C4 120.6(3) no
C3 C4 C5 118.6(3) no
N1 C5 C6 115.4(3) yes
C4 C5 C6 124.0(3) no
N1 C5 C4 120.6(3) yes
N2 C6 C5 110.7(3) yes
Ru C7 C12 112.3(2) yes
C8 C7 C12 114.5(3) no
Ru C7 C8 133.1(2) yes
C7 C8 C9 124.8(3) no
C8 C9 C10 117.9(3) no
C8 C9 C13 120.2(3) no
C10 C9 C13 121.9(3) no
C9 C10 C11 120.5(3) no
C10 C11 C12 121.1(3) no
C1 C12 C11 122.1(3) no
C1 C12 C7 116.7(3) no
C7 C12 C11 121.2(3) no
O1 C14 O2 128.5(3) yes
P1 C15 C16 119.5(3) yes
C16 C15 C20 118.8(3) no
P1 C15 C20 121.8(2) yes
C15 C16 C17 120.5(3) no
C16 C17 C18 120.6(3) no
C17 C18 C19 120.0(3) no
C18 C19 C20 119.8(3) no
C15 C20 C19 120.2(3) no
C22 C21 C26 117.8(3) no
P1 C21 C26 124.2(2) yes
P1 C21 C22 118.0(2) yes
C21 C22 C23 121.0(3) no
C22 C23 C24 120.2(3) no
C23 C24 C25 120.1(3) no
C24 C25 C26 119.9(3) no
C21 C26 C25 121.1(3) no
P1 C27 C28 116.7(2) yes
C27 C28 C29 114.1(3) no
C28 C29 C30 117.7(3) no
P2 C30 C29 119.5(2) yes
P2 C31 C32 121.8(2) yes
P2 C31 C36 119.8(2) yes
C32 C31 C36 118.4(3) no
C31 C32 C33 121.1(3) no
C32 C33 C34 120.5(3) no
C33 C34 C35 119.7(3) no
C34 C35 C36 120.0(3) no
C31 C36 C35 120.3(3) no
P2 C37 C38 121.5(3) yes
C38 C37 C42 117.5(3) no
P2 C37 C42 120.8(2) yes
C37 C38 C39 121.3(3) no
C38 C39 C40 120.1(3) no
C39 C40 C41 120.1(3) no
C40 C41 C42 119.4(3) no
C37 C42 C41 121.6(3) no
C1 C2 H21 120.00 no
C3 C2 H21 120.00 no
C2 C3 H31 120.00 no
C4 C3 H31 120.00 no
C3 C4 H41 121.00 no
C5 C4 H41 121.00 no
N2 C6 H61 110.00 no
N2 C6 H62 110.00 no
C5 C6 H61 109.00 no
C5 C6 H62 110.00 no
H61 C6 H62 108.00 no
C7 C8 H81 118.00 no
C9 C8 H81 118.00 no
C9 C10 H101 120.00 no
C11 C10 H101 120.00 no
C10 C11 H111 120.00 no
C12 C11 H111 119.00 no
C9 C13 H131 109.00 no
C9 C13 H132 109.00 no
C9 C13 H133 110.00 no
H131 C13 H132 109.00 no
H131 C13 H133 110.00 no
H132 C13 H133 109.00 no
O1 C14 H141 116.00 no
O2 C14 H141 116.00 no
C15 C16 H161 120.00 no
C17 C16 H161 120.00 no
C16 C17 H171 120.00 no
C18 C17 H171 120.00 no
C17 C18 H181 120.00 no
C19 C18 H181 120.00 no
C18 C19 H191 120.00 no
C20 C19 H191 120.00 no
C15 C20 H201 120.00 no
C19 C20 H201 120.00 no
C21 C22 H221 120.00 no
C23 C22 H221 119.00 no
C22 C23 H231 120.00 no
C24 C23 H231 120.00 no
C23 C24 H241 120.00 no
C25 C24 H241 120.00 no
C24 C25 H251 120.00 no
C26 C25 H251 120.00 no
C21 C26 H261 119.00 no
C25 C26 H261 120.00 no
P1 C27 H271 108.00 no
P1 C27 H272 108.00 no
C28 C27 H271 108.00 no
C28 C27 H272 108.00 no
H271 C27 H272 107.00 no
C27 C28 H281 109.00 no
C27 C28 H282 109.00 no
C29 C28 H281 109.00 no
C29 C28 H282 109.00 no
H281 C28 H282 108.00 no
C28 C29 H291 108.00 no
C28 C29 H292 108.00 no
C30 C29 H291 108.00 no
C30 C29 H292 108.00 no
H291 C29 H292 107.00 no
P2 C30 H301 107.00 no
P2 C30 H302 107.00 no
C29 C30 H301 107.00 no
C29 C30 H302 107.00 no
H301 C30 H302 107.00 no
C31 C32 H321 119.00 no
C33 C32 H321 120.00 no
C32 C33 H331 120.00 no
C34 C33 H331 120.00 no
C33 C34 H341 120.00 no
C35 C34 H341 120.00 no
C34 C35 H351 120.00 no
C36 C35 H351 120.00 no
C31 C36 H361 120.00 no
C35 C36 H361 120.00 no
C37 C38 H381 119.00 no
C39 C38 H381 119.00 no
C38 C39 H391 120.00 no
C40 C39 H391 120.00 no
C39 C40 H401 120.00 no
C41 C40 H401 120.00 no
C40 C41 H411 120.00 no
C42 C41 H411 120.00 no
C37 C42 H421 119.00 no
C41 C42 H421 119.00 no

loop_
_geom_bond_atom_site_label_1
_geom_bond_atom_site_label_2
_geom_bond_distance
_geom_bond_publ_flag
Ru P1 2.2907(9) yes
Ru P2 2.2396(9) yes
Ru O1 2.170(2) yes
Ru N1 2.050(2) yes
Ru N2 2.218(2) yes
Ru C7 2.060(3) yes
P1 C15 1.844(3) yes
P1 C21 1.844(3) yes
P1 C27 1.842(3) yes
P2 C30 1.850(3) yes
P2 C31 1.848(3) yes
P2 C37 1.836(3) yes
O1 C14 1.188(4) yes
O2 C14 1.251(4) yes
N1 C1 1.348(4) yes
N1 C5 1.342(4) yes
N2 C6 1.470(4) yes
N2 H2 0.9200 no
N2 H1 0.9200 no
C1 C12 1.465(5) no
C1 C2 1.391(5) no
C2 C3 1.375(5) no
C3 C4 1.370(5) no
C4 C5 1.383(5) no
C5 C6 1.504(4) no
C7 C8 1.399(5) no
C7 C12 1.432(5) no
C8 C9 1.397(5) no
C9 C13 1.509(5) no
C9 C10 1.387(5) no
C10 C11 1.374(5) no
C11 C12 1.392(5) no
C15 C20 1.384(5) no
C15 C16 1.397(4) no
C16 C17 1.376(5) no
C17 C18 1.367(5) no
C18 C19 1.383(5) no
C19 C20 1.397(5) no
C21 C26 1.381(5) no
C21 C22 1.400(4) no
C22 C23 1.384(4) no
C23 C24 1.371(5) no
C24 C25 1.371(5) no
C25 C26 1.398(5) no
C27 C28 1.532(4) no
C28 C29 1.531(4) no
C29 C30 1.527(5) no
C31 C36 1.387(4) no
C31 C32 1.389(4) no
C32 C33 1.357(5) no
C33 C34 1.382(5) no
C34 C35 1.373(5) no
C35 C36 1.388(5) no
C37 C42 1.387(5) no
C37 C38 1.397(4) no
C38 C39 1.380(5) no
C39 C40 1.375(6) no
C40 C41 1.382(5) no
C41 C42 1.390(5) no
C2 H21 0.9500 no
C3 H31 0.9500 no
C4 H41 0.9500 no
C6 H61 0.9900 no
C6 H62 0.9900 no
C8 H81 0.9500 no
C10 H101 0.9500 no
C11 H111 0.9500 no
C13 H131 0.9800 no
C13 H132 0.9800 no
C13 H133 0.9800 no
C14 H141 0.9500 no
C16 H161 0.9500 no
C17 H171 0.9500 no
C18 H181 0.9500 no
C19 H191 0.9500 no
C20 H201 0.9500 no
C22 H221 0.9500 no
C23 H231 0.9500 no
C24 H241 0.9500 no
C25 H251 0.9500 no
C26 H261 0.9500 no
C27 H271 0.9900 no
C27 H272 0.9900 no
C28 H281 0.9900 no
C28 H282 0.9900 no
C29 H291 0.9900 no
C29 H292 0.9900 no
C30 H301 0.9900 no
C30 H302 0.9900 no
C32 H321 0.9500 no
C33 H331 0.9500 no
C34 H341 0.9500 no
C35 H351 0.9500 no
C36 H361 0.9500 no
C38 H381 0.9500 no
C39 H391 0.9500 no
C40 H401 0.9500 no
C41 H411 0.9500 no
C42 H421 0.9500 no
